data_7032694
loop_
_publ_author_name
'Elorriaga, David'
'Carrillo-Hermosilla, Fernando'
'Anti\~nolo, Antonio'
'L\'opez-Solera, Isabel'
'Fern\'andez-Gal\'an, Rafael'
'Villase\~nor, Elena'

_publ_section_title
;
 Mixed amido-/imido-/guanidinato niobium complexes: synthesis and the
 effect of ligands on insertion reactions.
;
_journal_issue 46
_journal_name_full 'Dalton transactions (Cambridge, England : 2003)'
_journal_page_first 17434
_journal_page_last 17444
_journal_paper_doi 10.1039/c4dt01975j
_journal_volume 43
_journal_year 2014
_chemical_formula_sum 'C46 H86 N10 Nb2 O'
_chemical_formula_weight 981.07
_chemical_name_systematic
; 
 ? 
;
_space_group_IT_number 14
_symmetry_cell_setting monoclinic
_symmetry_space_group_name_Hall '-P 2ybc'
_symmetry_space_group_name_H-M 'P 1 21/c 1'
_atom_sites_solution_hydrogens geom
_atom_sites_solution_primary direct
_atom_sites_solution_secondary difmap
_audit_creation_method SHELXL-97
_cell_angle_alpha 90.00
_cell_angle_beta 90.390(18)
_cell_angle_gamma 90.00
_cell_formula_units_Z 4
_cell_length_a 13.279(13)
_cell_length_b 17.841(17)
_cell_length_c 22.19(2)
_cell_measurement_reflns_used 583
_cell_measurement_temperature 260(2)
_cell_measurement_theta_max 13.676
_cell_measurement_theta_min 2.283
_cell_volume 5257(9)
_computing_cell_refinement 'Bruker SAINT'
_computing_data_collection 'Bruker APEX'
_computing_data_reduction 'Bruker SAINT'
_computing_molecular_graphics 'Bruker SHELXTL'
_computing_publication_material 'Bruker SHELXTL'
_computing_structure_refinement 'SHELXL-97 (Sheldrick, 1997)'
_computing_structure_solution 'SHELXS-97 (Sheldrick, 1990)'
_diffrn_ambient_temperature 260(2)
_diffrn_measured_fraction_theta_full 0.999
_diffrn_measured_fraction_theta_max 0.927
_diffrn_measurement_device_type 'CCD area detector'
_diffrn_measurement_method 'omega scans'
_diffrn_radiation_monochromator graphite
_diffrn_radiation_source 'fine-focus sealed tube'
_diffrn_radiation_type MoK\a
_diffrn_radiation_wavelength 0.71073
_diffrn_reflns_av_R_equivalents 0.2755
_diffrn_reflns_av_sigmaI/netI 0.3828
_diffrn_reflns_limit_h_max 16
_diffrn_reflns_limit_h_min -17
_diffrn_reflns_limit_k_max 24
_diffrn_reflns_limit_k_min -23
_diffrn_reflns_limit_l_max 30
_diffrn_reflns_limit_l_min -30
_diffrn_reflns_number 43828
_diffrn_reflns_theta_full 25.00
_diffrn_reflns_theta_max 29.31
_diffrn_reflns_theta_min 1.91
_exptl_absorpt_coefficient_mu 0.477
_exptl_absorpt_correction_T_max 0.7459
_exptl_absorpt_correction_T_min 0.5715
_exptl_absorpt_correction_type multi-scan
_exptl_absorpt_process_details SADABS
_exptl_crystal_colour Yellow
_exptl_crystal_density_diffrn 1.240
_exptl_crystal_density_method 'not measured'
_exptl_crystal_description Prismatic
_exptl_crystal_F_000 2088
_exptl_crystal_size_max 0.26
_exptl_crystal_size_mid 0.21
_exptl_crystal_size_min 0.11
_refine_diff_density_max 0.700
_refine_diff_density_min -0.630
_refine_diff_density_rms 0.102
_refine_ls_extinction_method none
_refine_ls_goodness_of_fit_ref 0.849
_refine_ls_hydrogen_treatment constr
_refine_ls_matrix_type full
_refine_ls_number_parameters 576
_refine_ls_number_reflns 13348
_refine_ls_number_restraints 2
_refine_ls_restrained_S_all 0.849
_refine_ls_R_factor_all 0.2973
_refine_ls_R_factor_gt 0.0838
_refine_ls_shift/su_max 0.068
_refine_ls_shift/su_mean 0.002
_refine_ls_structure_factor_coef Fsqd
_refine_ls_weighting_details 'calc w=1/[\s^2^(Fo^2^)+(0.0531P)^2^+0.0000P] where P=(Fo^2^+2Fc^2^)/3'
_refine_ls_weighting_scheme calc
_refine_ls_wR_factor_gt 0.1742
_refine_ls_wR_factor_ref 0.2760
_reflns_number_gt 3932
_reflns_number_total 13348
_reflns_threshold_expression >2sigma(I)
_cod_data_source_file c4dt01975j2.cif
_cod_data_source_block 2a
_cod_depositor_comments
;
The following automatic conversions were performed:

'_symmetry_cell_setting' value 'Monoclinic' changed to 'monoclinic'
according to
/usr/data/users/saulius/crontab/automatic-downloads/rss-feeds/RSC/lib/dictionaries/cif_core.dic
dictionary named 'cif_core.dic' version 2.4.2 from 2011-04-26.

Automatic conversion script
Id: cif_fix_values 2827 2014-09-09 07:05:25Z andrius 

 Adding full bibliography for 7032694--7032696.cif.
;
_cod_original_sg_symbol_H-M P2(1)/c
_cod_database_code 7032694

loop_
_symmetry_equiv_pos_as_xyz
'x, y, z'
'-x, y+1/2, -z+1/2'
'-x, -y, -z'
'x, -y-1/2, z-1/2'

loop_
_atom_site_label
_atom_site_type_symbol
_atom_site_fract_x
_atom_site_fract_y
_atom_site_fract_z
_atom_site_U_iso_or_equiv
_atom_site_adp_type
_atom_site_occupancy
_atom_site_symmetry_multiplicity
_atom_site_calc_flag
_atom_site_refinement_flags
_atom_site_disorder_assembly
_atom_site_disorder_group
Nb1 Nb 0.12450(7) 0.60625(5) 0.30624(4) 0.0421(3) Uani 1 1 d . . .
Nb2 Nb 0.33688(7) 0.55485(5) 0.20003(4) 0.0441(3) Uani 1 1 d . . .
O1 O 0.2151(4) 0.5931(3) 0.2382(3) 0.0441(16) Uani 1 1 d . . .
N1 N 0.1764(5) 0.5522(4) 0.3661(3) 0.043(2) Uani 1 1 d . . .
N2 N -0.0338(6) 0.6112(5) 0.3411(4) 0.051(2) Uani 1 1 d . . .
N3 N 0.0019(6) 0.5495(4) 0.2579(4) 0.052(2) Uani 1 1 d . . .
N4 N -0.1642(6) 0.5385(4) 0.2930(4) 0.061(2) Uani 1 1 d . . .
N5 N 0.1424(6) 0.7133(4) 0.3265(4) 0.049(2) Uani 1 1 d . . .
N1A N 0.3019(6) 0.4954(4) 0.1392(4) 0.050(2) Uani 1 1 d . . .
N2A N 0.3764(6) 0.6680(4) 0.1675(4) 0.054(2) Uani 1 1 d . . .
N3A N 0.4951(6) 0.5823(4) 0.1724(4) 0.048(2) Uani 1 1 d . . .
N4A N 0.5431(7) 0.7029(5) 0.1362(4) 0.062(3) Uani 1 1 d . . .
N5A N 0.3885(6) 0.4920(4) 0.2666(4) 0.052(2) Uani 1 1 d . . .
C1 C 0.2129(7) 0.4971(5) 0.4048(4) 0.043(2) Uani 1 1 d . . .
C2 C 0.2856(7) 0.5162(5) 0.4500(5) 0.048(3) Uani 1 1 d . . .
C3 C 0.3240(8) 0.4612(6) 0.4859(5) 0.060(3) Uani 1 1 d . . .
H3 H 0.3709 0.4742 0.5154 0.072 Uiso 1 1 calc R . .
C4 C 0.2966(9) 0.3879(6) 0.4804(5) 0.067(3) Uani 1 1 d . . .
H4 H 0.3262 0.3513 0.5046 0.081 Uiso 1 1 calc R . .
C5 C 0.2242(9) 0.3692(6) 0.4383(5) 0.058(3) Uani 1 1 d . . .
H5 H 0.2036 0.3196 0.4351 0.070 Uiso 1 1 calc R . .
C6 C 0.1816(8) 0.4220(5) 0.4008(5) 0.048(3) Uani 1 1 d . . .
C7 C 0.3113(8) 0.5991(6) 0.4592(5) 0.059(3) Uani 1 1 d . . .
H7 H 0.2924 0.6264 0.4225 0.071 Uiso 1 1 calc R . .
C8 C 0.4237(9) 0.6115(7) 0.4710(6) 0.095(4) Uani 1 1 d . . .
H8A H 0.4377 0.6643 0.4715 0.114 Uiso 1 1 calc R . .
H8B H 0.4621 0.5880 0.4398 0.114 Uiso 1 1 calc R . .
H8C H 0.4419 0.5901 0.5093 0.114 Uiso 1 1 calc R . .
C9 C 0.2494(11) 0.6301(6) 0.5114(6) 0.102(5) Uani 1 1 d . . .
H9A H 0.2747 0.6102 0.5487 0.123 Uiso 1 1 calc R . .
H9B H 0.1801 0.6158 0.5063 0.123 Uiso 1 1 calc R . .
H9C H 0.2544 0.6838 0.5119 0.123 Uiso 1 1 calc R . .
C10 C 0.0993(7) 0.4000(5) 0.3570(5) 0.053(3) Uani 1 1 d . . .
H10 H 0.0603 0.4453 0.3479 0.063 Uiso 1 1 calc R . .
C11 C 0.0263(9) 0.3424(6) 0.3826(6) 0.089(4) Uani 1 1 d . . .
H11A H 0.0604 0.2954 0.3880 0.106 Uiso 1 1 calc R . .
H11B H -0.0293 0.3359 0.3553 0.106 Uiso 1 1 calc R . .
H11C H 0.0018 0.3596 0.4208 0.106 Uiso 1 1 calc R . .
C12 C 0.1445(9) 0.3729(7) 0.2981(5) 0.085(4) Uani 1 1 d . . .
H12A H 0.1833 0.4125 0.2804 0.102 Uiso 1 1 calc R . .
H12B H 0.0914 0.3585 0.2709 0.102 Uiso 1 1 calc R . .
H12C H 0.1873 0.3306 0.3058 0.102 Uiso 1 1 calc R . .
C13 C -0.0691(7) 0.5674(5) 0.2987(5) 0.048(3) Uani 1 1 d . . .
C14 C -0.0772(9) 0.6161(6) 0.4009(5) 0.065(3) Uani 1 1 d . . .
H14 H -0.1494 0.6260 0.3960 0.078 Uiso 1 1 calc R . .
C15 C -0.0659(9) 0.5427(6) 0.4350(5) 0.088(4) Uani 1 1 d . . .
H15A H -0.1053 0.5045 0.4155 0.106 Uiso 1 1 calc R . .
H15B H -0.0888 0.5491 0.4756 0.106 Uiso 1 1 calc R . .
H15 H 0.0037 0.5280 0.4356 0.106 Uiso 1 1 calc R . .
C16 C -0.0328(9) 0.6803(7) 0.4336(5) 0.087(4) Uani 1 1 d . . .
H16A H 0.0361 0.6693 0.4437 0.104 Uiso 1 1 calc R . .
H16B H -0.0700 0.6892 0.4698 0.104 Uiso 1 1 calc R . .
H16C H -0.0355 0.7241 0.4085 0.104 Uiso 1 1 calc R . .
C17 C -0.0261(9) 0.5400(6) 0.1941(5) 0.064(3) Uani 1 1 d . . .
H17 H -0.0963 0.5231 0.1934 0.077 Uiso 1 1 calc R . .
C18 C 0.0352(9) 0.4786(6) 0.1650(5) 0.078(4) Uani 1 1 d . . .
H18A H 0.1055 0.4902 0.1688 0.094 Uiso 1 1 calc R . .
H18B H 0.0173 0.4749 0.1231 0.094 Uiso 1 1 calc R . .
H18C H 0.0216 0.4318 0.1846 0.094 Uiso 1 1 calc R . .
C19 C -0.0237(11) 0.6128(7) 0.1615(5) 0.106(5) Uani 1 1 d . . .
H19A H -0.0609 0.6496 0.1837 0.127 Uiso 1 1 calc R . .
H19B H -0.0533 0.6068 0.1222 0.127 Uiso 1 1 calc R . .
H19C H 0.0449 0.6291 0.1575 0.127 Uiso 1 1 calc R . .
C20 C -0.1808(10) 0.4596(6) 0.2797(6) 0.101(5) Uani 1 1 d . . .
H20A H -0.1172 0.4341 0.2783 0.122 Uiso 1 1 calc R . .
H20B H -0.2144 0.4549 0.2415 0.122 Uiso 1 1 calc R . .
H20C H -0.2217 0.4378 0.3106 0.122 Uiso 1 1 calc R . .
C21 C -0.2530(8) 0.5798(7) 0.3123(6) 0.096(5) Uani 1 1 d . . .
H21A H -0.2756 0.5604 0.3502 0.115 Uiso 1 1 calc R . .
H21B H -0.3056 0.5742 0.2827 0.115 Uiso 1 1 calc R . .
H21C H -0.2364 0.6319 0.3166 0.115 Uiso 1 1 calc R . .
C22 C 0.0763(9) 0.7590(6) 0.2905(5) 0.070(3) Uani 1 1 d . . .
H22A H 0.0250 0.7801 0.3156 0.084 Uiso 1 1 calc R . .
H22B H 0.0454 0.7287 0.2597 0.084 Uiso 1 1 calc R . .
H22C H 0.1142 0.7986 0.2721 0.084 Uiso 1 1 calc R . .
C23 C 0.1921(9) 0.7576(6) 0.3719(5) 0.079(4) Uani 1 1 d . . .
H23A H 0.2296 0.7971 0.3529 0.095 Uiso 1 1 calc R . .
H23B H 0.2372 0.7264 0.3947 0.095 Uiso 1 1 calc R . .
H23C H 0.1428 0.7790 0.3982 0.095 Uiso 1 1 calc R . .
C1A C 0.2684(7) 0.4592(6) 0.0871(5) 0.051(3) Uani 1 1 d . . .
C2A C 0.2853(9) 0.3810(6) 0.0810(5) 0.059(3) Uani 1 1 d . B .
C3A C 0.2469(8) 0.3466(6) 0.0297(6) 0.069(3) Uani 1 1 d . . .
H3A H 0.2558 0.2951 0.0258 0.082 Uiso 1 1 calc R . .
C4A C 0.1973(10) 0.3829(7) -0.0151(6) 0.088(4) Uani 1 1 d . . .
H4A H 0.1732 0.3572 -0.0487 0.105 Uiso 1 1 calc R . .
C5A C 0.1837(8) 0.4588(7) -0.0094(5) 0.069(3) Uani 1 1 d . . .
H5A H 0.1505 0.4848 -0.0399 0.082 Uiso 1 1 calc R . .
C6A C 0.2183(8) 0.4976(6) 0.0408(5) 0.057(3) Uani 1 1 d . . .
C7A C 0.3374(11) 0.3374(7) 0.1289(6) 0.082(4) Uani 1 1 d D . .
H7A H 0.3619 0.3760 0.1567 0.098 Uiso 1 1 calc R A 1
C8A C 0.264(4) 0.292(5) 0.167(3) 0.13(3) Uani 0.50 1 d PD B 1
H8A1 H 0.2345 0.2530 0.1428 0.158 Uiso 0.50 1 calc PR B 1
H8A2 H 0.2126 0.3240 0.1822 0.158 Uiso 0.50 1 calc PR B 1
H8A3 H 0.3002 0.2694 0.2003 0.158 Uiso 0.50 1 calc PR B 1
C9A C 0.433(3) 0.300(4) 0.107(3) 0.13(2) Uani 0.50 1 d PD B 1
H9A1 H 0.4650 0.2739 0.1395 0.157 Uiso 0.50 1 calc PR B 1
H9A2 H 0.4785 0.3381 0.0919 0.157 Uiso 0.50 1 calc PR B 1
H9A3 H 0.4173 0.2658 0.0750 0.157 Uiso 0.50 1 calc PR B 1
C8B C 0.260(5) 0.286(4) 0.158(3) 0.18(4) Uani 0.50 1 d PD B 2
H8B1 H 0.2564 0.2395 0.1358 0.212 Uiso 0.50 1 calc PR B 2
H8B2 H 0.1957 0.3095 0.1582 0.212 Uiso 0.50 1 calc PR B 2
H8B3 H 0.2808 0.2751 0.1989 0.212 Uiso 0.50 1 calc PR B 2
C9B C 0.409(3) 0.282(4) 0.100(3) 0.16(4) Uani 0.50 1 d PD B 3
H9B1 H 0.3891 0.2320 0.1099 0.198 Uiso 0.50 1 calc PR B 3
H9B2 H 0.4763 0.2909 0.1151 0.198 Uiso 0.50 1 calc PR B 3
H9B3 H 0.4082 0.2886 0.0572 0.198 Uiso 0.50 1 calc PR B 3
C10A C 0.2018(9) 0.5833(6) 0.0441(5) 0.066(3) Uani 1 1 d . . .
H10A H 0.1990 0.5971 0.0868 0.080 Uiso 1 1 calc R . .
C11A C 0.1052(9) 0.6109(7) 0.0144(6) 0.093(4) Uani 1 1 d . . .
H11D H 0.1104 0.6059 -0.0286 0.112 Uiso 1 1 calc R . .
H11E H 0.0947 0.6627 0.0245 0.112 Uiso 1 1 calc R . .
H11F H 0.0494 0.5817 0.0284 0.112 Uiso 1 1 calc R . .
C12A C 0.2941(9) 0.6237(6) 0.0165(6) 0.085(4) Uani 1 1 d . . .
H12D H 0.2908 0.6204 -0.0266 0.103 Uiso 1 1 calc R . .
H12E H 0.3549 0.6004 0.0307 0.103 Uiso 1 1 calc R . .
H12F H 0.2938 0.6755 0.0284 0.103 Uiso 1 1 calc R . .
C13A C 0.4733(8) 0.6520(6) 0.1583(5) 0.052(3) Uani 1 1 d . . .
C14A C 0.3433(9) 0.7448(6) 0.1808(6) 0.067(3) Uani 1 1 d . . .
H14A H 0.3847 0.7792 0.1570 0.080 Uiso 1 1 calc R . .
C15A C 0.3592(9) 0.7629(6) 0.2458(5) 0.084(4) Uani 1 1 d . . .
H15D H 0.3226 0.7279 0.2701 0.100 Uiso 1 1 calc R . .
H15E H 0.3355 0.8128 0.2537 0.100 Uiso 1 1 calc R . .
H15F H 0.4296 0.7598 0.2555 0.100 Uiso 1 1 calc R . .
C16A C 0.2347(9) 0.7543(6) 0.1605(5) 0.081(4) Uani 1 1 d . . .
H16D H 0.2298 0.7461 0.1179 0.097 Uiso 1 1 calc R . .
H16E H 0.2125 0.8041 0.1698 0.097 Uiso 1 1 calc R . .
H16F H 0.1932 0.7186 0.1811 0.097 Uiso 1 1 calc R . .
C17A C 0.5724(8) 0.5385(6) 0.1410(6) 0.067(3) Uani 1 1 d . . .
H17A H 0.6363 0.5657 0.1449 0.080 Uiso 1 1 calc R . .
C18A C 0.5857(9) 0.4631(5) 0.1712(6) 0.078(4) Uani 1 1 d . . .
H18D H 0.6029 0.4704 0.2129 0.093 Uiso 1 1 calc R . .
H18E H 0.6386 0.4359 0.1516 0.093 Uiso 1 1 calc R . .
H18F H 0.5241 0.4353 0.1682 0.093 Uiso 1 1 calc R . .
C19A C 0.5483(10) 0.5319(8) 0.0750(6) 0.097(5) Uani 1 1 d . . .
H19D H 0.4888 0.5020 0.0697 0.117 Uiso 1 1 calc R . .
H19E H 0.6036 0.5084 0.0547 0.117 Uiso 1 1 calc R . .
H19F H 0.5372 0.5809 0.0584 0.117 Uiso 1 1 calc R . .
C20A C 0.6460(8) 0.7030(6) 0.1569(6) 0.090(4) Uani 1 1 d . . .
H20D H 0.6516 0.6734 0.1929 0.108 Uiso 1 1 calc R . .
H20E H 0.6667 0.7535 0.1654 0.108 Uiso 1 1 calc R . .
H20F H 0.6884 0.6822 0.1263 0.108 Uiso 1 1 calc R . .
C21A C 0.5215(9) 0.7497(6) 0.0854(5) 0.085(4) Uani 1 1 d . . .
H21D H 0.4521 0.7439 0.0740 0.102 Uiso 1 1 calc R . .
H21E H 0.5637 0.7355 0.0524 0.102 Uiso 1 1 calc R . .
H21F H 0.5343 0.8010 0.0959 0.102 Uiso 1 1 calc R . .
C22A C 0.4053(8) 0.4141(5) 0.2835(5) 0.068(3) Uani 1 1 d . . .
H22D H 0.4759 0.4058 0.2900 0.082 Uiso 1 1 calc R . .
H22E H 0.3815 0.3820 0.2518 0.082 Uiso 1 1 calc R . .
H22F H 0.3694 0.4033 0.3199 0.082 Uiso 1 1 calc R . .
C23A C 0.4315(8) 0.5429(6) 0.3107(5) 0.070(3) Uani 1 1 d . . .
H23D H 0.4031 0.5328 0.3496 0.084 Uiso 1 1 calc R . .
H23E H 0.4166 0.5937 0.2993 0.084 Uiso 1 1 calc R . .
H23F H 0.5031 0.5361 0.3125 0.084 Uiso 1 1 calc R . .

loop_
_atom_site_aniso_label
_atom_site_aniso_U_11
_atom_site_aniso_U_22
_atom_site_aniso_U_33
_atom_site_aniso_U_23
_atom_site_aniso_U_13
_atom_site_aniso_U_12
Nb1 0.0437(5) 0.0348(5) 0.0476(6) 0.0003(4) -0.0008(4) -0.0001(4)
Nb2 0.0445(6) 0.0376(5) 0.0501(6) -0.0029(4) 0.0008(4) 0.0001(4)
O1 0.047(4) 0.042(4) 0.042(4) -0.002(3) 0.004(3) 0.000(3)
N1 0.043(5) 0.036(4) 0.049(5) -0.005(4) 0.002(4) 0.000(4)
N2 0.038(5) 0.061(5) 0.055(6) 0.003(5) -0.007(4) 0.001(4)
N3 0.050(5) 0.056(5) 0.049(6) -0.001(5) -0.008(5) 0.000(4)
N4 0.041(5) 0.044(5) 0.097(8) -0.006(5) -0.007(5) -0.001(4)
N5 0.056(6) 0.040(5) 0.051(6) -0.008(4) 0.005(4) -0.006(4)
N1A 0.059(6) 0.040(4) 0.050(6) -0.002(4) -0.007(4) 0.001(4)
N2A 0.051(6) 0.041(5) 0.070(6) -0.001(4) 0.013(5) -0.001(4)
N3A 0.044(5) 0.045(5) 0.053(6) -0.008(4) 0.014(4) 0.005(4)
N4A 0.071(7) 0.052(5) 0.065(7) 0.014(5) 0.017(5) -0.018(5)
N5A 0.052(5) 0.046(5) 0.058(6) 0.004(4) -0.002(4) 0.009(4)
C1 0.033(6) 0.051(6) 0.046(6) 0.005(5) 0.014(5) 0.006(5)
C2 0.036(6) 0.054(6) 0.055(7) -0.012(6) -0.006(5) -0.001(5)
C3 0.054(7) 0.080(8) 0.046(7) 0.006(6) -0.017(5) 0.022(6)
C4 0.085(9) 0.046(7) 0.072(9) 0.005(6) 0.002(7) 0.023(6)
C5 0.073(8) 0.041(6) 0.061(8) 0.001(6) 0.013(7) 0.001(6)
C6 0.050(7) 0.048(6) 0.046(7) -0.004(5) 0.011(5) 0.003(5)
C7 0.065(8) 0.052(6) 0.060(8) -0.008(6) -0.025(6) -0.002(6)
C8 0.080(10) 0.092(10) 0.114(12) -0.026(9) 0.000(8) -0.026(8)
C9 0.146(14) 0.052(7) 0.109(12) -0.021(8) 0.019(10) 0.007(8)
C10 0.050(7) 0.035(5) 0.073(8) 0.004(5) -0.005(6) -0.005(5)
C11 0.092(10) 0.070(8) 0.103(11) 0.010(8) -0.017(8) -0.018(8)
C12 0.078(9) 0.101(10) 0.076(10) -0.009(8) -0.020(7) 0.000(7)
C13 0.040(6) 0.037(5) 0.066(8) 0.026(5) -0.002(6) 0.000(5)
C14 0.061(8) 0.076(8) 0.059(8) 0.006(7) 0.016(6) 0.003(7)
C15 0.090(10) 0.085(9) 0.092(10) 0.029(8) 0.058(8) 0.021(7)
C16 0.100(10) 0.102(10) 0.058(8) -0.022(8) 0.005(7) -0.006(9)
C17 0.060(8) 0.068(8) 0.064(8) 0.002(7) 0.000(6) -0.011(6)
C18 0.079(9) 0.088(9) 0.067(9) -0.016(7) -0.001(7) -0.015(7)
C19 0.145(14) 0.103(11) 0.069(10) 0.020(8) -0.034(9) 0.002(10)
C20 0.082(10) 0.065(8) 0.158(14) -0.009(9) 0.014(9) -0.010(7)
C21 0.038(7) 0.084(9) 0.167(15) -0.012(9) -0.003(8) 0.004(6)
C22 0.091(9) 0.051(6) 0.067(8) 0.015(6) 0.013(7) 0.015(6)
C23 0.106(10) 0.054(7) 0.077(9) -0.004(7) 0.005(8) -0.007(7)
C1A 0.047(6) 0.060(7) 0.046(7) -0.007(6) -0.001(5) -0.006(5)
C2A 0.082(8) 0.048(6) 0.047(7) -0.009(6) -0.010(6) -0.011(6)
C3A 0.066(8) 0.058(7) 0.082(10) -0.030(7) 0.002(7) -0.009(6)
C4A 0.092(11) 0.072(9) 0.099(11) -0.010(8) -0.032(9) -0.002(8)
C5A 0.060(8) 0.082(9) 0.064(8) -0.009(7) -0.023(6) -0.004(7)
C6A 0.050(7) 0.049(6) 0.073(8) -0.004(6) 0.000(6) 0.011(5)
C7A 0.113(12) 0.059(8) 0.073(10) -0.019(7) -0.026(8) 0.027(8)
C8A 0.20(6) 0.10(4) 0.10(4) 0.02(3) -0.11(4) -0.03(4)
C9A 0.12(4) 0.13(4) 0.14(4) -0.10(3) -0.10(3) 0.04(3)
C8B 0.33(10) 0.08(4) 0.12(5) 0.05(4) 0.04(5) -0.08(5)
C9B 0.20(6) 0.11(4) 0.18(6) -0.09(4) -0.13(5) 0.12(4)
C10A 0.081(9) 0.061(7) 0.057(8) 0.008(6) -0.007(7) 0.010(6)
C11A 0.084(10) 0.085(9) 0.111(11) 0.019(9) -0.012(9) 0.012(8)
C12A 0.092(10) 0.055(7) 0.109(11) -0.009(7) -0.003(9) 0.006(7)
C13A 0.052(7) 0.050(6) 0.053(7) -0.011(5) -0.001(6) 0.000(6)
C14A 0.069(8) 0.042(6) 0.089(10) 0.002(6) 0.025(7) -0.007(6)
C15A 0.097(10) 0.053(7) 0.101(11) -0.024(7) 0.012(8) -0.012(7)
C16A 0.095(10) 0.048(7) 0.099(10) -0.001(7) -0.001(8) 0.018(7)
C17A 0.058(8) 0.056(7) 0.088(10) -0.009(7) 0.009(7) -0.005(6)
C18A 0.078(9) 0.049(7) 0.106(11) 0.005(7) 0.026(8) 0.011(6)
C19A 0.088(10) 0.120(12) 0.084(11) -0.031(9) -0.002(8) 0.023(9)
C20A 0.060(8) 0.075(8) 0.135(12) -0.008(8) -0.006(8) -0.030(7)
C21A 0.099(10) 0.067(8) 0.089(10) 0.006(8) 0.032(8) -0.010(7)
C22A 0.075(8) 0.053(6) 0.076(9) 0.032(6) -0.007(7) 0.014(6)
C23A 0.068(8) 0.088(9) 0.054(8) 0.004(7) -0.007(6) -0.009(7)

loop_
_atom_type_symbol
_atom_type_description
_atom_type_scat_dispersion_real
_atom_type_scat_dispersion_imag
_atom_type_scat_source
C C 0.0033 0.0016 'International Tables Vol C Tables 4.2.6.8 and 6.1.1.4'
H H 0.0000 0.0000 'International Tables Vol C Tables 4.2.6.8 and 6.1.1.4'
N N 0.0061 0.0033 'International Tables Vol C Tables 4.2.6.8 and 6.1.1.4'
Nb Nb -2.0727 0.6215 'International Tables Vol C Tables 4.2.6.8 and 6.1.1.4'
O O 0.0106 0.0060 'International Tables Vol C Tables 4.2.6.8 and 6.1.1.4'

loop_
_geom_angle_atom_site_label_1
_geom_angle_atom_site_label_2
_geom_angle_atom_site_label_3
_geom_angle
N1 Nb1 O1 106.0(3)
N1 Nb1 N5 108.0(3)
O1 Nb1 N5 102.6(3)
N1 Nb1 N3 113.4(3)
O1 Nb1 N3 91.5(3)
N5 Nb1 N3 130.2(3)
N1 Nb1 N2 97.0(3)
O1 Nb1 N2 148.7(3)
N5 Nb1 N2 89.7(3)
N3 Nb1 N2 59.5(3)
N1 Nb1 C13 105.9(3)
O1 Nb1 C13 121.3(3)
N5 Nb1 C13 112.3(3)
N3 Nb1 C13 30.3(3)
N2 Nb1 C13 29.3(3)
N1A Nb2 O1 109.0(3)
N1A Nb2 N5A 108.6(3)
O1 Nb2 N5A 99.1(3)
N1A Nb2 N2A 111.0(3)
O1 Nb2 N2A 91.2(3)
N5A Nb2 N2A 132.9(3)
N1A Nb2 N3A 99.4(3)
O1 Nb2 N3A 145.2(3)
N5A Nb2 N3A 90.4(3)
N2A Nb2 N3A 59.1(3)
Nb2 O1 Nb1 153.4(3)
C1 N1 Nb1 167.8(7)
C13 N2 C14 123.4(9)
C13 N2 Nb1 93.5(6)
C14 N2 Nb1 134.0(7)
C13 N3 C17 120.0(9)
C13 N3 Nb1 94.8(6)
C17 N3 Nb1 134.9(7)
C13 N4 C20 121.4(9)
C13 N4 C21 122.1(9)
C20 N4 C21 115.3(9)
C23 N5 C22 110.8(8)
C23 N5 Nb1 138.1(7)
C22 N5 Nb1 110.4(7)
C1A N1A Nb2 170.8(7)
C13A N2A C14A 121.4(9)
C13A N2A Nb2 94.9(6)
C14A N2A Nb2 135.6(6)
C13A N3A C17A 122.9(9)
C13A N3A Nb2 93.8(6)
C17A N3A Nb2 132.2(6)
C13A N4A C21A 122.0(10)
C13A N4A C20A 121.5(9)
C21A N4A C20A 115.8(9)
C23A N5A C22A 111.5(8)
C23A N5A Nb2 106.4(6)
C22A N5A Nb2 141.8(7)
C6 C1 N1 122.2(9)
C6 C1 C2 118.1(9)
N1 C1 C2 119.8(9)
C3 C2 C1 119.2(9)
C3 C2 C7 122.4(9)
C1 C2 C7 118.2(9)
C4 C3 C2 122.7(11)
C3 C4 C5 118.5(10)
C4 C5 C6 121.8(10)
C5 C6 C1 119.6(10)
C5 C6 C10 120.3(9)
C1 C6 C10 120.1(9)
C9 C7 C2 109.3(9)
C9 C7 C8 110.2(9)
C2 C7 C8 112.3(9)
C6 C10 C11 113.2(9)
C6 C10 C12 110.4(8)
C11 C10 C12 111.2(9)
N2 C13 N4 128.1(10)
N2 C13 N3 112.0(9)
N4 C13 N3 119.9(10)
N2 C13 Nb1 57.2(5)
N4 C13 Nb1 172.7(7)
N3 C13 Nb1 55.0(5)
C16 C14 N2 109.6(9)
C16 C14 C15 112.7(11)
N2 C14 C15 111.3(9)
C19 C17 N3 111.2(9)
C19 C17 C18 114.3(10)
N3 C17 C18 111.2(9)
C2A C1A N1A 119.0(9)
C2A C1A C6A 119.1(10)
N1A C1A C6A 121.9(9)
C3A C2A C1A 117.1(11)
C3A C2A C7A 121.5(10)
C1A C2A C7A 121.3(10)
C4A C3A C2A 124.4(11)
C3A C4A C5A 117.9(12)
C4A C5A C6A 121.6(12)
C5A C6A C1A 119.9(10)
C5A C6A C10A 119.1(10)
C1A C6A C10A 121.0(10)
C9B C7A C2A 109(3)
C9B C7A C9A 18(4)
C2A C7A C9A 113(4)
C9B C7A C8B 102(5)
C2A C7A C8B 108(3)
C9A C7A C8B 116(5)
C9B C7A C8A 107(5)
C2A C7A C8A 112(2)
C9A C7A C8A 119(5)
C8B C7A C8A 9(6)
C12A C10A C6A 109.2(9)
C12A C10A C11A 110.1(9)
C6A C10A C11A 114.8(10)
N3A C13A N2A 112.2(9)
N3A C13A N4A 123.8(9)
N2A C13A N4A 124.0(9)
N2A C14A C15A 110.8(10)
N2A C14A C16A 109.3(9)
C15A C14A C16A 112.9(10)
N3A C17A C19A 111.0(10)
N3A C17A C18A 110.1(9)
C19A C17A C18A 112.6(10)

loop_
_geom_bond_atom_site_label_1
_geom_bond_atom_site_label_2
_geom_bond_distance
Nb1 N1 1.776(8)
Nb1 O1 1.952(6)
Nb1 N5 1.977(8)
Nb1 N3 2.191(8)
Nb1 N2 2.246(8)
Nb1 C13 2.667(10)
Nb2 N1A 1.776(8)
Nb2 O1 1.953(6)
Nb2 N5A 1.974(8)
Nb2 N2A 2.209(8)
Nb2 N3A 2.247(8)
N1 C1 1.391(11)
N2 C13 1.308(12)
N2 C14 1.453(12)
N3 C13 1.349(12)
N3 C17 1.472(13)
N4 C13 1.369(12)
N4 C20 1.454(13)
N4 C21 1.457(12)
N5 C23 1.437(12)
N5 C22 1.436(12)
N1A C1A 1.394(12)
N2A C13A 1.335(11)
N2A C14A 1.469(12)
N3A C13A 1.313(12)
N3A C17A 1.469(12)
N4A C13A 1.390(12)
N4A C21A 1.429(13)
N4A C20A 1.439(13)
N5A C23A 1.449(12)
N5A C22A 1.456(11)
C1 C6 1.405(13)
C1 C2 1.428(13)
C2 C3 1.361(13)
C2 C7 1.530(13)
C3 C4 1.363(14)
C4 C5 1.377(15)
C5 C6 1.376(13)
C6 C10 1.509(13)
C7 C9 1.529(14)
C7 C8 1.531(14)
C10 C11 1.525(13)
C10 C12 1.522(14)
C14 C16 1.476(14)
C14 C15 1.521(14)
C17 C19 1.487(14)
C17 C18 1.512(14)
C1A C2A 1.421(13)
C1A C6A 1.399(14)
C2A C3A 1.387(14)
C2A C7A 1.484(15)
C3A C4A 1.353(15)
C4A C5A 1.372(15)
C5A C6A 1.387(14)
C6A C10A 1.546(14)
C7A C9B 1.52(2)
C7A C9A 1.52(2)
C7A C8B 1.53(2)
C7A C8A 1.53(2)
C10A C12A 1.552(15)
C10A C11A 1.521(15)
C14A C15A 1.494(14)
C14A C16A 1.516(14)
C17A C19A 1.502(15)
C17A C18A 1.512(14)
